data_4502140
loop_
_publ_author_name
'Hisaki, Ichiro'
'Shizuki, Norie'
'Sasaki, Toshiyuki'
'Ito, Yuka'
'Tohnai, Norimitsu'
'Miyata, Mikiji'

_publ_section_title
;
 Handedness Determination of 21Helical Motifs and Hierarchical Analysis of
 Crystal Structures Based on the Motifs: The Case of Cinchona Alkaloid
 Derivatives
;
_journal_issue 12
_journal_name_full 'Crystal Growth &amp; Design'
_journal_page_first 5262
_journal_paper_doi 10.1021/cg101111f
_journal_volume 10
_journal_year 2010
_chemical_absolute_configuration rm
_chemical_formula_moiety 'C20 H31 B N2 O3 '
_chemical_formula_sum 'C20 H31 B N2 O3'
_chemical_formula_weight 358.29
_space_group_IT_number 146
_symmetry_cell_setting trigonal
_symmetry_Int_Tables_number 146
_symmetry_space_group_name_Hall 'R 3'
_symmetry_space_group_name_H-M 'R 3 :H'
_cell_angle_alpha 90.0000
_cell_angle_beta 90.0000
_cell_angle_gamma 120.0000
_cell_formula_units_Z 9
_cell_length_a 26.5157(5)
_cell_length_b 26.5157(5)
_cell_length_c 7.59654(18)
_cell_measurement_reflns_used 14159
_cell_measurement_temperature 153.1
_cell_measurement_theta_max 68.2
_cell_measurement_theta_min 3.3
_cell_volume 4625.44(17)
_computing_cell_refinement PROCESS-AUTO
_computing_data_collection PROCESS-AUTO
_computing_data_reduction CrystalStructure
_computing_publication_material 'CrystalStructure 3.8'
_computing_structure_refinement SHELXL
_computing_structure_solution SIR2004
_diffrn_ambient_temperature 153
_diffrn_detector_area_resol_mean 10.00
_diffrn_measured_fraction_theta_full 0.990
_diffrn_measured_fraction_theta_max 0.990
_diffrn_measurement_device_type 'Rigaku RAXIS-RAPID'
_diffrn_measurement_method \w
_diffrn_radiation_type 'Cu K\a'
_diffrn_radiation_wavelength 1.54187
_diffrn_reflns_av_R_equivalents 0.066
_diffrn_reflns_limit_h_max 30
_diffrn_reflns_limit_h_min -31
_diffrn_reflns_limit_k_max 31
_diffrn_reflns_limit_k_min -31
_diffrn_reflns_limit_l_max 8
_diffrn_reflns_limit_l_min -8
_diffrn_reflns_number 15770
_diffrn_reflns_theta_full 68.23
_diffrn_reflns_theta_max 68.23
_exptl_absorpt_coefficient_mu 0.608
_exptl_absorpt_correction_T_max 0.886
_exptl_absorpt_correction_T_min 0.596
_exptl_absorpt_correction_type multi-scan
_exptl_absorpt_process_details
;
    Higashi, T. (1995). Program for Absorption Correction.
    Rigaku Corporation, Tokyo, Japan.
;
_exptl_crystal_colour colorless
_exptl_crystal_density_diffrn 1.158
_exptl_crystal_density_method 'not measured'
_exptl_crystal_description block
_exptl_crystal_F_000 1746.00
_exptl_crystal_size_max 0.50
_exptl_crystal_size_mid 0.35
_exptl_crystal_size_min 0.20
_refine_diff_density_max 0.15
_refine_diff_density_min -0.21
_refine_ls_abs_structure_details 'Flack, H. D. (1983), Acta Cryst. A39, 876-881.  1664 Friedel Pairs'
_refine_ls_abs_structure_Flack 0.4(3)
_refine_ls_extinction_method none
_refine_ls_goodness_of_fit_ref 1.109
_refine_ls_hydrogen_treatment refall
_refine_ls_number_parameters 244
_refine_ls_number_reflns 3526
_refine_ls_R_factor_gt 0.0501
_refine_ls_shift/su_max 0.0040
_refine_ls_structure_factor_coef Fsqd
_refine_ls_weighting_details 'w = 1/[\s^2^(Fo^2^)+(0.0731P)^2^+0.8924P] where P=(Fo^2^+2Fc^2^)/3'
_refine_ls_weighting_scheme calc
_refine_ls_wR_factor_ref 0.1435
_reflns_number_gt 2987
_reflns_number_total 3526
_reflns_threshold_expression F^2^>2.0\s(F^2^)
_cod_data_source_file cg101111f_si_004.cif
_cod_data_source_block HyQn_BH3(water)
_cod_original_sg_symbol_H-M 'R 3:H'
_cod_original_formula_sum 'C20 H31 B N2 O3 '
_cod_database_code 4502140

loop_
_symmetry_equiv_pos_site_id
_symmetry_equiv_pos_as_xyz
1 +X,+Y,+Z
2 -Y,+X-Y,+Z
3 -X+Y,-X,+Z
4 2/3+X,1/3+Y,1/3+Z
5 2/3-Y,1/3+X-Y,1/3+Z
6 2/3-X+Y,1/3-X,1/3+Z
7 1/3+X,2/3+Y,2/3+Z
8 1/3-Y,2/3+X-Y,2/3+Z
9 1/3-X+Y,2/3-X,2/3+Z

loop_
_atom_site_label
_atom_site_type_symbol
_atom_site_fract_x
_atom_site_fract_y
_atom_site_fract_z
_atom_site_U_iso_or_equiv
_atom_site_adp_type
_atom_site_occupancy
_atom_site_symmetry_multiplicity
_atom_site_calc_flag
_atom_site_refinement_flags
O(1) O 0.28871(8) 0.18781(7) 0.6983(2) 0.0369(4) Uani 1.00 1 d .
O(2) O 0.09928(9) 0.27582(9) 0.5388(2) 0.0484(5) Uani 1.00 1 d .
O(3) O 0.3411(12) 0.0186(10) 0.420(8) 0.56(3) Uani 1.00 1 d .
N(1) N 0.16402(11) 0.08722(10) 0.5788(3) 0.0429(6) Uani 1.00 1 d .
N(2) N 0.23430(9) 0.29929(9) 1.1207(3) 0.0358(5) Uani 1.00 1 d .
C(1) C 0.0838(2) -0.05630(17) 1.0687(5) 0.0766(11) Uani 1.00 1 d .
C(2) C 0.07806(14) -0.01869(13) 0.9302(4) 0.0488(7) Uani 1.00 1 d .
C(3) C 0.12334(12) 0.00008(12) 0.7837(4) 0.0419(6) Uani 1.00 1 d .
C(4) C 0.11067(12) 0.03223(11) 0.6370(4) 0.0403(6) Uani 1.00 1 d .
C(5) C 0.18648(13) 0.03976(12) 0.8426(4) 0.0479(7) Uani 1.00 1 d .
C(6) C 0.22650(14) 0.04836(16) 0.6871(6) 0.0682(11) Uani 1.00 1 d .
C(7) C 0.20783(15) 0.07093(15) 0.5283(5) 0.0613(10) Uani 1.00 1 d .
C(8) C 0.19582(13) 0.09951(12) 0.8964(4) 0.0404(6) Uani 1.00 1 d .
C(9) C 0.18402(11) 0.12822(10) 0.7363(3) 0.0327(5) Uani 1.00 1 d .
C(10) C 0.23602(11) 0.18936(11) 0.6984(3) 0.0336(5) Uani 1.00 1 d .
C(11) C 0.23662(11) 0.23009(10) 0.8405(3) 0.0309(5) Uani 1.00 1 d .
C(12) C 0.27005(11) 0.24105(11) 0.9880(3) 0.0350(5) Uani 1.00 1 d .
C(13) C 0.26715(12) 0.27538(12) 1.1249(3) 0.0371(6) Uani 1.00 1 d .
C(14) C 0.20041(11) 0.25564(10) 0.8283(3) 0.0310(5) Uani 1.00 1 d .
C(15) C 0.16557(11) 0.24997(11) 0.6794(3) 0.0342(5) Uani 1.00 1 d .
C(16) C 0.13365(12) 0.27773(12) 0.6760(4) 0.0396(6) Uani 1.00 1 d .
C(17) C 0.13387(13) 0.31116(13) 0.8201(4) 0.0462(7) Uani 1.00 1 d .
C(18) C 0.16644(13) 0.31658(12) 0.9656(4) 0.0433(7) Uani 1.00 1 d .
C(19) C 0.20089(11) 0.28995(11) 0.9728(3) 0.0349(6) Uani 1.00 1 d .
C(20) C 0.09743(15) 0.24302(16) 0.3884(4) 0.0545(8) Uani 1.00 1 d .
B(1) B 0.1454(2) 0.11283(18) 0.4126(5) 0.0689(13) Uani 1.00 1 d .
H(1) H 0.0536 -0.0667 1.1585 0.092 Uiso 1.00 1 c R
H(2) H 0.1223 -0.0348 1.1238 0.092 Uiso 1.00 1 c R
H(3) H 0.0792 -0.0918 1.0139 0.092 Uiso 1.00 1 c R
H(4) H 0.0817 0.0165 0.9873 0.059 Uiso 1.00 1 c R
H(5) H 0.0387 -0.0404 0.8774 0.059 Uiso 1.00 1 c R
H(6) H 0.1205 -0.0359 0.7314 0.050 Uiso 1.00 1 c R
H(7) H 0.0939 0.0060 0.5345 0.048 Uiso 1.00 1 c R
H(8) H 0.0813 0.0420 0.6797 0.048 Uiso 1.00 1 c R
H(9) H 0.1959 0.0216 0.9434 0.057 Uiso 1.00 1 c R
H(10) H 0.2242 0.0109 0.6569 0.082 Uiso 1.00 1 c R
H(11) H 0.2673 0.0767 0.7188 0.082 Uiso 1.00 1 c R
H(12) H 0.2424 0.1053 0.4781 0.073 Uiso 1.00 1 c R
H(13) H 0.1913 0.0404 0.4365 0.073 Uiso 1.00 1 c R
H(14) H 0.2363 0.1245 0.9379 0.048 Uiso 1.00 1 c R
H(15) H 0.1691 0.0950 0.9939 0.048 Uiso 1.00 1 c R
H(16) H 0.1506 0.1337 0.7696 0.039 Uiso 1.00 1 c R
H(17) H 0.2306 0.2029 0.5807 0.040 Uiso 1.00 1 c R
H(18) H 0.2953 0.2255 0.9983 0.042 Uiso 1.00 1 c R
H(19) H 0.2905 0.2816 1.2264 0.044 Uiso 1.00 1 c R
H(20) H 0.1644 0.2269 0.5820 0.041 Uiso 1.00 1 c R
H(21) H 0.1114 0.3299 0.8162 0.055 Uiso 1.00 1 c R
H(22) H 0.1658 0.3386 1.0633 0.052 Uiso 1.00 1 c R
H(23) H 0.0717 0.2450 0.2995 0.065 Uiso 1.00 1 c R
H(24) H 0.0826 0.2024 0.4224 0.065 Uiso 1.00 1 c R
H(25) H 0.1367 0.2591 0.3397 0.065 Uiso 1.00 1 c R
H(26) H 0.1163 0.1231 0.4506 0.083 Uiso 1.00 1 c R
H(27) H 0.1288 0.0833 0.3198 0.083 Uiso 1.00 1 c R
H(28) H 0.1797 0.1476 0.3670 0.083 Uiso 1.00 1 c R
H(29) H 0.3110 0.2102 0.6200 0.056 Uiso 1.00 1 c R
H(30) H 0.308(2) 0.021(2) 0.389(6) 0.098(16) Uiso 1.00 1 c .
H(31) H 0.3707(14) 0.0566(14) 0.437(4) 0.040(8) Uiso 1.00 1 c .

loop_
_atom_site_aniso_label
_atom_site_aniso_U_11
_atom_site_aniso_U_22
_atom_site_aniso_U_33
_atom_site_aniso_U_12
_atom_site_aniso_U_13
_atom_site_aniso_U_23
O(1) 0.0333(9) 0.0362(9) 0.0402(11) 0.0166(8) 0.0092(8) 0.0032(8)
O(2) 0.0406(10) 0.0527(12) 0.0518(13) 0.0233(9) -0.0116(9) 0.0002(10)
O(3) 0.42(2) 0.32(2) 1.10(10) 0.30(2) 0.08(3) 0.11(3)
N(1) 0.0469(14) 0.0328(11) 0.0351(13) 0.0096(10) 0.0057(10) -0.0053(9)
N(2) 0.0366(11) 0.0329(11) 0.0342(12) 0.0146(9) -0.0038(9) -0.0062(9)
C(1) 0.105(3) 0.060(2) 0.053(2) 0.033(2) 0.007(2) 0.0175(18)
C(2) 0.0457(16) 0.0409(15) 0.0450(18) 0.0106(13) 0.0056(14) 0.0072(13)
C(3) 0.0376(14) 0.0279(13) 0.0561(19) 0.0133(11) 0.0025(13) -0.0012(12)
C(4) 0.0404(14) 0.0304(13) 0.0393(16) 0.0095(11) 0.0013(12) -0.0011(11)
C(5) 0.0407(15) 0.0340(14) 0.066(2) 0.0165(12) -0.0037(14) 0.0013(14)
C(6) 0.0384(17) 0.0465(19) 0.115(3) 0.0176(15) 0.0106(19) -0.020(2)
C(7) 0.0543(19) 0.0420(17) 0.071(2) 0.0117(15) 0.0265(17) -0.0135(16)
C(8) 0.0391(14) 0.0328(13) 0.0436(16) 0.0138(12) -0.0027(12) 0.0030(12)
C(9) 0.0310(13) 0.0289(12) 0.0335(14) 0.0114(11) 0.0001(10) -0.0051(10)
C(10) 0.0333(13) 0.0311(13) 0.0343(15) 0.0144(11) 0.0042(11) 0.0016(10)
C(11) 0.0295(12) 0.0238(11) 0.0338(14) 0.0092(10) 0.0038(10) 0.0023(10)
C(12) 0.0330(13) 0.0305(13) 0.0402(15) 0.0149(10) -0.0019(11) -0.0011(11)
C(13) 0.0369(14) 0.0357(13) 0.0365(16) 0.0166(12) -0.0047(11) -0.0033(11)
C(14) 0.0289(12) 0.0256(11) 0.0341(13) 0.0102(10) 0.0016(10) 0.0025(10)
C(15) 0.0288(12) 0.0308(12) 0.0385(14) 0.0114(10) 0.0008(11) -0.0004(11)
C(16) 0.0312(14) 0.0377(14) 0.0447(16) 0.0134(11) -0.0035(12) 0.0038(12)
C(17) 0.0412(15) 0.0420(16) 0.062(2) 0.0259(13) -0.0023(14) -0.0031(14)
C(18) 0.0413(15) 0.0376(14) 0.0544(18) 0.0222(12) -0.0044(13) -0.0095(13)
C(19) 0.0311(13) 0.0287(12) 0.0412(16) 0.0122(10) 0.0051(11) 0.0013(10)
C(20) 0.0487(17) 0.064(2) 0.0454(19) 0.0245(16) -0.0109(14) 0.0032(15)
B(1) 0.094(3) 0.047(2) 0.037(2) 0.013(2) -0.009(2) 0.0003(16)

loop_
_atom_type_symbol
_atom_type_description
_atom_type_scat_dispersion_real
_atom_type_scat_dispersion_imag
_atom_type_scat_source
C C 0.018 0.009
;
International Tables for Crystallography
(1992, Vol. C, Tables 4.2.6.8 and 6.1.1.4)
;
H H 0.000 0.000
;
International Tables for Crystallography
(1992, Vol. C, Table 6.1.1.4)
;
O O 0.049 0.032
;
International Tables for Crystallography
(1992, Vol. C, Tables 4.2.6.8 and 6.1.1.4)
;
N N 0.031 0.018
;
International Tables for Crystallography
(1992, Vol. C, Tables 4.2.6.8 and 6.1.1.4)
;
B B 0.009 0.004
;
International Tables for Crystallography
(1992, Vol. C, Tables 4.2.6.8 and 6.1.1.4)
;

loop_
_geom_angle_atom_site_label_1
_geom_angle_atom_site_label_2
_geom_angle_atom_site_label_3
_geom_angle
_geom_angle_publ_flag
C(16) O(2) C(20) 116.9(3) yes
C(4) N(1) C(7) 106.8(2) yes
C(4) N(1) C(9) 106.5(2) yes
C(4) N(1) B(1) 107.4(2) yes
C(7) N(1) C(9) 111.6(2) yes
C(7) N(1) B(1) 111.6(3) yes
C(9) N(1) B(1) 112.5(2) yes
C(13) N(2) C(19) 117.2(2) yes
C(1) C(2) C(3) 113.6(3) yes
C(2) C(3) C(4) 110.8(3) yes
C(2) C(3) C(5) 115.0(2) yes
C(4) C(3) C(5) 107.3(2) yes
N(1) C(4) C(3) 113.0(2) yes
C(3) C(5) C(6) 108.4(2) yes
C(3) C(5) C(8) 110.1(3) yes
C(6) C(5) C(8) 108.1(2) yes
C(5) C(6) C(7) 109.3(3) yes
N(1) C(7) C(6) 111.4(3) yes
C(5) C(8) C(9) 109.3(2) yes
N(1) C(9) C(8) 110.5(2) yes
N(1) C(9) C(10) 114.4(2) yes
C(8) C(9) C(10) 111.7(2) yes
O(1) C(10) C(9) 110.2(2) yes
O(1) C(10) C(11) 111.1(2) yes
C(9) C(10) C(11) 107.5(2) yes
C(10) C(11) C(12) 120.5(3) yes
C(10) C(11) C(14) 121.3(2) yes
C(12) C(11) C(14) 118.1(2) yes
C(11) C(12) C(13) 120.2(3) yes
N(2) C(13) C(12) 124.0(2) yes
C(11) C(14) C(15) 123.9(2) yes
C(11) C(14) C(19) 117.4(2) yes
C(15) C(14) C(19) 118.7(3) yes
C(14) C(15) C(16) 120.1(2) yes
O(2) C(16) C(15) 125.0(2) yes
O(2) C(16) C(17) 114.1(3) yes
C(15) C(16) C(17) 120.9(3) yes
C(16) C(17) C(18) 120.0(3) yes
C(17) C(18) C(19) 120.9(3) yes
N(2) C(19) C(14) 123.0(3) yes
N(2) C(19) C(18) 117.6(2) yes
C(14) C(19) C(18) 119.4(2) yes
C(10) O(1) H(29) 109.5 no
H(30) O(3) H(31) 107(5) no
C(2) C(1) H(1) 109.5 no
C(2) C(1) H(2) 109.5 no
C(2) C(1) H(3) 109.5 no
H(1) C(1) H(2) 109.5 no
H(1) C(1) H(3) 109.5 no
H(2) C(1) H(3) 109.5 no
C(1) C(2) H(4) 108.8 no
C(1) C(2) H(5) 108.8 no
C(3) C(2) H(4) 108.8 no
C(3) C(2) H(5) 108.8 no
H(4) C(2) H(5) 107.7 no
C(2) C(3) H(6) 107.8 no
C(4) C(3) H(6) 107.8 no
C(5) C(3) H(6) 107.9 no
N(1) C(4) H(7) 109.0 no
N(1) C(4) H(8) 109.0 no
C(3) C(4) H(7) 109.0 no
C(3) C(4) H(8) 109.0 no
H(7) C(4) H(8) 107.8 no
C(3) C(5) H(9) 110.0 no
C(6) C(5) H(9) 110.0 no
C(8) C(5) H(9) 110.0 no
C(5) C(6) H(10) 109.8 no
C(5) C(6) H(11) 109.8 no
C(7) C(6) H(10) 109.8 no
C(7) C(6) H(11) 109.8 no
H(10) C(6) H(11) 108.3 no
N(1) C(7) H(12) 109.4 no
N(1) C(7) H(13) 109.4 no
C(6) C(7) H(12) 109.4 no
C(6) C(7) H(13) 109.4 no
H(12) C(7) H(13) 108.0 no
C(5) C(8) H(14) 109.8 no
C(5) C(8) H(15) 109.8 no
C(9) C(8) H(14) 109.8 no
C(9) C(8) H(15) 109.8 no
H(14) C(8) H(15) 108.3 no
N(1) C(9) H(16) 106.6 no
C(8) C(9) H(16) 106.6 no
C(10) C(9) H(16) 106.6 no
O(1) C(10) H(17) 109.3 no
C(9) C(10) H(17) 109.3 no
C(11) C(10) H(17) 109.3 no
C(11) C(12) H(18) 119.9 no
C(13) C(12) H(18) 119.9 no
N(2) C(13) H(19) 118.0 no
C(12) C(13) H(19) 118.0 no
C(14) C(15) H(20) 119.9 no
C(16) C(15) H(20) 120.0 no
C(16) C(17) H(21) 120.0 no
C(18) C(17) H(21) 120.0 no
C(17) C(18) H(22) 119.5 no
C(19) C(18) H(22) 119.5 no
O(2) C(20) H(23) 109.5 no
O(2) C(20) H(24) 109.5 no
O(2) C(20) H(25) 109.5 no
H(23) C(20) H(24) 109.5 no
H(23) C(20) H(25) 109.5 no
H(24) C(20) H(25) 109.5 no
N(1) B(1) H(26) 109.5 no
N(1) B(1) H(27) 109.5 no
N(1) B(1) H(28) 109.5 no
H(26) B(1) H(27) 109.5 no
H(26) B(1) H(28) 109.5 no
H(27) B(1) H(28) 109.5 no

loop_
_geom_bond_atom_site_label_1
_geom_bond_atom_site_label_2
_geom_bond_distance
_geom_bond_publ_flag
O(1) C(10) 1.418(4) yes
O(2) C(16) 1.368(4) yes
O(2) C(20) 1.422(4) yes
N(1) C(4) 1.503(3) yes
N(1) C(7) 1.478(5) yes
N(1) C(9) 1.522(3) yes
N(1) B(1) 1.624(6) yes
N(2) C(13) 1.309(4) yes
N(2) C(19) 1.374(3) yes
C(1) C(2) 1.509(6) yes
C(2) C(3) 1.526(4) yes
C(3) C(4) 1.539(4) yes
C(3) C(5) 1.532(3) yes
C(5) C(6) 1.527(5) yes
C(5) C(8) 1.532(4) yes
C(6) C(7) 1.534(6) yes
C(8) C(9) 1.547(4) yes
C(9) C(10) 1.542(2) yes
C(10) C(11) 1.521(4) yes
C(11) C(12) 1.367(3) yes
C(11) C(14) 1.428(4) yes
C(12) C(13) 1.409(4) yes
C(14) C(15) 1.420(4) yes
C(14) C(19) 1.422(4) yes
C(15) C(16) 1.372(5) yes
C(16) C(17) 1.407(4) yes
C(17) C(18) 1.365(4) yes
C(18) C(19) 1.407(5) yes
C(1) H(1) 0.980 no
C(1) H(2) 0.980 no
C(1) H(3) 0.980 no
C(2) H(4) 0.990 no
C(2) H(5) 0.990 no
C(3) H(6) 1.000 no
C(4) H(7) 0.990 no
C(4) H(8) 0.990 no
C(5) H(9) 1.000 no
C(6) H(10) 0.990 no
C(6) H(11) 0.990 no
C(7) H(12) 0.990 no
C(7) H(13) 0.990 no
C(8) H(14) 0.990 no
C(8) H(15) 0.990 no
C(9) H(16) 1.000 no
C(10) H(17) 1.000 no
C(12) H(18) 0.950 no
C(13) H(19) 0.950 no
C(15) H(20) 0.950 no
C(17) H(21) 0.950 no
C(18) H(22) 0.950 no
C(20) H(23) 0.980 no
C(20) H(24) 0.980 no
C(20) H(25) 0.980 no
B(1) H(26) 0.980 no
B(1) H(27) 0.980 no
B(1) H(28) 0.980 no

loop_
_geom_contact_atom_site_label_1
_geom_contact_atom_site_label_2
_geom_contact_distance
_geom_contact_site_symmetry_2
O(1) O(2) 3.462(3) 5_555
O(1) N(2) 2.811(2) 5_554
O(1) C(16) 3.542(3) 5_555
O(1) C(18) 3.474(4) 5_554
O(1) C(20) 3.583(5) 5_555
O(2) O(1) 3.462(2) 9_554
O(3) O(3) 2.64(8) 6_555
O(3) O(3) 2.64(8) 8_544
N(2) O(1) 2.811(3) 9_555
N(2) C(10) 3.559(3) 9_555
C(1) C(20) 3.399(6) 3_556
C(10) N(2) 3.559(3) 5_554
C(16) O(1) 3.542(3) 9_554
C(18) O(1) 3.474(3) 9_555
C(20) O(1) 3.583(3) 9_554
C(20) C(1) 3.399(5) 2_554
O(1) H(22) 2.759 5_554
O(1) H(25) 2.900 5_555
O(1) H(29) 0.839 .
O(2) H(6) 3.111 2_555
O(2) H(10) 2.692 2_555
O(2) H(11) 3.105 9_554
O(2) H(30) 3.53(7) 2_555
O(3) H(10) 3.500 .
O(3) H(10) 3.534 8_544
O(3) H(21) 3.323 5_554
O(3) H(21) 3.116 7_544
O(3) H(30) 0.93(8) .
O(3) H(30) 2.47(8) 6_555
O(3) H(30) 3.15(7) 8_544
O(3) H(31) 0.92(3) .
O(3) H(31) 3.13(6) 6_555
O(3) H(31) 2.83(6) 8_544
N(2) H(17) 3.286 9_555
N(2) H(19) 2.826 9_554
N(2) H(25) 2.800 1_556
N(2) H(29) 1.974 9_555
C(1) H(16) 3.445 3_555
C(1) H(23) 3.136 3_556
C(1) H(24) 3.046 3_556
C(1) H(25) 3.466 3_556
C(1) H(26) 3.445 3_556
C(1) H(27) 3.536 3_556
C(2) H(4) 3.325 3_555
C(2) H(5) 3.237 2_555
C(2) H(8) 3.301 3_555
C(2) H(16) 3.355 3_555
C(3) H(24) 3.484 3_555
C(4) H(5) 3.266 2_555
C(4) H(24) 3.566 3_555
C(6) H(22) 3.599 5_554
C(6) H(30) 3.46(6) .
C(7) H(22) 3.038 5_554
C(7) H(29) 3.392 .
C(8) H(27) 3.595 1_556
C(9) H(5) 3.519 2_555
C(9) H(29) 3.085 .
C(10) H(29) 1.874 .
C(11) H(3) 3.594 2_555
C(11) H(19) 3.402 9_554
C(11) H(29) 2.830 .
C(12) H(19) 3.206 9_554
C(12) H(29) 3.248 .
C(13) H(19) 2.915 9_554
C(13) H(28) 3.519 1_556
C(13) H(29) 2.973 9_555
C(14) H(3) 2.976 2_555
C(14) H(18) 2.936 9_554
C(14) H(19) 3.281 9_554
C(15) H(3) 3.251 2_555
C(15) H(6) 3.100 2_555
C(15) H(18) 2.959 9_554
C(16) H(3) 3.562 2_555
C(16) H(6) 2.986 2_555
C(16) H(10) 3.330 2_555
C(16) H(14) 3.560 9_554
C(16) H(18) 3.078 9_554
C(17) H(12) 3.586 9_555
C(17) H(14) 3.275 9_554
C(17) H(18) 3.204 9_554
C(17) H(31) 3.58(3) 9_555
C(18) H(3) 3.363 2_555
C(18) H(12) 2.894 9_555
C(18) H(18) 3.195 9_554
C(18) H(23) 3.403 1_556
C(18) H(25) 3.133 1_556
C(18) H(29) 2.878 9_555
C(19) H(3) 3.047 2_555
C(19) H(18) 3.050 9_554
C(19) H(19) 2.973 9_554
C(19) H(25) 3.152 1_556
C(19) H(29) 2.822 9_555
C(20) H(1) 3.413 2_554
C(20) H(2) 2.864 2_554
C(20) H(3) 3.388 2_554
C(20) H(6) 3.314 2_555
C(20) H(10) 3.282 2_555
C(20) H(13) 3.244 2_555
C(20) H(22) 3.349 1_554
C(20) H(29) 3.415 9_554
B(1) H(1) 2.921 2_554
B(1) H(15) 3.322 1_554
H(1) C(20) 3.413 3_556
H(1) B(1) 2.921 3_556
H(1) H(4) 3.243 3_555
H(1) H(7) 3.309 1_556
H(1) H(15) 3.349 3_555
H(1) H(23) 3.413 3_556
H(1) H(24) 2.830 3_556
H(1) H(25) 3.471 3_556
H(1) H(26) 2.562 3_556
H(1) H(27) 2.607 3_556
H(1) H(28) 3.139 3_556
H(2) C(20) 2.864 3_556
H(2) H(7) 3.505 1_556
H(2) H(13) 3.052 1_556
H(2) H(23) 2.426 3_556
H(2) H(24) 2.583 3_556
H(2) H(25) 3.162 3_556
H(2) H(27) 3.393 1_556
H(3) C(11) 3.594 3_555
H(3) C(14) 2.976 3_555
H(3) C(15) 3.251 3_555
H(3) C(16) 3.562 3_555
H(3) C(18) 3.363 3_555
H(3) C(19) 3.047 3_555
H(3) C(20) 3.388 3_556
H(3) H(15) 3.524 3_555
H(3) H(16) 2.897 3_555
H(3) H(23) 3.144 3_556
H(3) H(24) 3.253 3_556
H(3) H(25) 3.196 3_556
H(4) C(2) 3.325 2_555
H(4) H(1) 3.243 2_555
H(4) H(4) 3.435 2_555
H(4) H(4) 3.435 3_555
H(4) H(5) 2.543 2_555
H(4) H(27) 2.976 1_556
H(5) C(2) 3.237 3_555
H(5) C(4) 3.266 3_555
H(5) C(9) 3.519 3_555
H(5) H(4) 2.543 3_555
H(5) H(5) 3.148 2_555
H(5) H(5) 3.148 3_555
H(5) H(8) 2.339 3_555
H(5) H(15) 3.342 3_555
H(5) H(16) 2.659 3_555
H(6) O(2) 3.111 3_555
H(6) C(15) 3.100 3_555
H(6) C(16) 2.986 3_555
H(6) C(20) 3.314 3_555
H(6) H(16) 3.394 3_555
H(6) H(20) 3.166 3_555
H(6) H(24) 2.650 3_555
H(6) H(26) 3.429 3_555
H(7) H(1) 3.309 1_554
H(7) H(2) 3.505 1_554
H(7) H(8) 3.297 3_555
H(7) H(24) 2.884 3_555
H(7) H(26) 2.960 3_555
H(8) C(2) 3.301 2_555
H(8) H(5) 2.339 2_555
H(8) H(7) 3.297 2_555
H(8) H(8) 3.233 2_555
H(8) H(8) 3.233 3_555
H(9) H(23) 3.509 3_556
H(9) H(31) 3.095 8_545
H(10) O(2) 2.692 3_555
H(10) O(3) 3.500 .
H(10) O(3) 3.534 6_555
H(10) C(16) 3.330 3_555
H(10) C(20) 3.282 3_555
H(10) H(21) 3.394 3_555
H(10) H(23) 3.322 3_555
H(10) H(24) 3.182 3_555
H(10) H(30) 2.931 .
H(11) O(2) 3.105 5_555
H(11) H(22) 3.154 5_554
H(11) H(29) 3.216 .
H(11) H(30) 3.357 .
H(12) C(17) 3.586 5_554
H(12) C(18) 2.894 5_554
H(12) H(21) 3.453 5_554
H(12) H(22) 2.088 5_554
H(12) H(29) 2.674 .
H(12) H(30) 3.528 .
H(13) C(20) 3.244 3_555
H(13) H(2) 3.052 1_554
H(13) H(22) 3.440 5_554
H(13) H(23) 2.953 3_555
H(13) H(24) 2.838 3_555
H(13) H(30) 3.408 .
H(14) C(16) 3.560 5_555
H(14) C(17) 3.275 5_555
H(14) H(21) 3.230 5_555
H(14) H(29) 3.227 .
H(15) B(1) 3.322 1_556
H(15) H(1) 3.349 2_555
H(15) H(3) 3.524 2_555
H(15) H(5) 3.342 2_555
H(15) H(27) 2.653 1_556
H(15) H(28) 3.109 1_556
H(16) C(1) 3.445 2_555
H(16) C(2) 3.355 2_555
H(16) H(3) 2.897 2_555
H(16) H(5) 2.659 2_555
H(16) H(6) 3.394 2_555
H(17) N(2) 3.286 5_554
H(17) H(19) 3.287 1_554
H(17) H(22) 3.577 5_554
H(17) H(29) 2.063 .
H(18) C(14) 2.936 5_555
H(18) C(15) 2.959 5_555
H(18) C(16) 3.078 5_555
H(18) C(17) 3.204 5_555
H(18) C(18) 3.195 5_555
H(18) C(19) 3.050 5_555
H(18) H(20) 3.451 5_555
H(18) H(29) 2.960 .
H(19) N(2) 2.826 5_555
H(19) C(11) 3.402 5_555
H(19) C(12) 3.206 5_555
H(19) C(13) 2.915 5_555
H(19) C(14) 3.281 5_555
H(19) C(19) 2.973 5_555
H(19) H(17) 3.287 1_556
H(19) H(19) 3.356 5_555
H(19) H(19) 3.356 9_554
H(19) H(28) 3.457 1_556
H(19) H(29) 3.074 9_555
H(20) H(6) 3.166 2_555
H(20) H(18) 3.451 9_554
H(21) O(3) 3.116 4_455
H(21) O(3) 3.323 9_555
H(21) H(10) 3.394 2_555
H(21) H(12) 3.453 9_555
H(21) H(14) 3.230 9_554
H(21) H(30) 2.866 9_555
H(21) H(31) 3.100 4_455
H(21) H(31) 3.060 9_555
H(22) O(1) 2.759 9_555
H(22) C(6) 3.599 9_555
H(22) C(7) 3.038 9_555
H(22) C(20) 3.349 1_556
H(22) H(11) 3.154 9_555
H(22) H(12) 2.088 9_555
H(22) H(13) 3.440 9_555
H(22) H(17) 3.577 9_555
H(22) H(23) 3.069 1_556
H(22) H(25) 2.796 1_556
H(22) H(29) 2.327 9_555
H(22) H(30) 3.477 9_555
H(22) H(31) 3.478 9_555
H(23) C(1) 3.136 2_554
H(23) C(18) 3.403 1_554
H(23) H(1) 3.413 2_554
H(23) H(2) 2.426 2_554
H(23) H(3) 3.144 2_554
H(23) H(9) 3.509 2_554
H(23) H(10) 3.322 2_555
H(23) H(13) 2.953 2_555
H(23) H(22) 3.069 1_554
H(23) H(30) 3.237 2_555
H(23) H(31) 2.803 9_554
H(24) C(1) 3.046 2_554
H(24) C(3) 3.484 2_555
H(24) C(4) 3.566 2_555
H(24) H(1) 2.830 2_554
H(24) H(2) 2.583 2_554
H(24) H(3) 3.253 2_554
H(24) H(6) 2.650 2_555
H(24) H(7) 2.884 2_555
H(24) H(10) 3.182 2_555
H(24) H(13) 2.838 2_555
H(25) O(1) 2.900 9_554
H(25) N(2) 2.800 1_554
H(25) C(1) 3.466 2_554
H(25) C(18) 3.133 1_554
H(25) C(19) 3.152 1_554
H(25) H(1) 3.471 2_554
H(25) H(2) 3.162 2_554
H(25) H(3) 3.196 2_554
H(25) H(22) 2.796 1_554
H(25) H(29) 2.583 9_554
H(26) C(1) 3.445 2_554
H(26) H(1) 2.562 2_554
H(26) H(6) 3.429 2_555
H(26) H(7) 2.960 2_555
H(27) C(1) 3.536 2_554
H(27) C(8) 3.595 1_554
H(27) H(1) 2.607 2_554
H(27) H(2) 3.393 1_554
H(27) H(4) 2.976 1_554
H(27) H(15) 2.653 1_554
H(28) C(13) 3.519 1_554
H(28) H(1) 3.139 2_554
H(28) H(15) 3.109 1_554
H(28) H(19) 3.457 1_554
H(28) H(29) 3.574 .
H(29) O(1) 0.839 .
H(29) N(2) 1.974 5_554
H(29) C(7) 3.392 .
H(29) C(9) 3.085 .
H(29) C(10) 1.874 .
H(29) C(11) 2.830 .
H(29) C(12) 3.248 .
H(29) C(13) 2.973 5_554
H(29) C(18) 2.878 5_554
H(29) C(19) 2.822 5_554
H(29) C(20) 3.415 5_555
H(29) H(11) 3.216 .
H(29) H(12) 2.674 .
H(29) H(14) 3.227 .
H(29) H(17) 2.063 .
H(29) H(18) 2.960 .
H(29) H(19) 3.074 5_554
H(29) H(22) 2.327 5_554
H(29) H(25) 2.583 5_555
H(29) H(28) 3.574 .
H(30) O(2) 3.53(4) 3_555
H(30) O(3) 0.93(8) .
H(30) O(3) 3.15(8) 6_555
H(30) O(3) 2.47(8) 8_544
H(30) C(6) 3.46(6) .
H(30) H(10) 2.931 .
H(30) H(11) 3.357 .
H(30) H(12) 3.528 .
H(30) H(13) 3.408 .
H(30) H(21) 2.866 5_554
H(30) H(22) 3.477 5_554
H(30) H(23) 3.237 3_555
H(30) H(30) 3.12(8) 6_555
H(30) H(30) 3.12(8) 8_544
H(30) H(31) 1.49(6) .
H(30) H(31) 2.37(6) 8_544
H(31) O(3) 0.92(3) .
H(31) O(3) 2.83(6) 6_555
H(31) O(3) 3.13(6) 8_544
H(31) C(17) 3.58(4) 5_554
H(31) H(9) 3.095 6_554
H(31) H(21) 3.060 5_554
H(31) H(21) 3.100 7_544
H(31) H(22) 3.478 5_554
H(31) H(23) 2.803 5_555
H(31) H(30) 1.49(6) .
H(31) H(30) 2.37(6) 6_555
H(31) H(31) 3.41(5) 6_555
H(31) H(31) 3.41(4) 8_544

loop_
_geom_torsion_atom_site_label_1
_geom_torsion_atom_site_label_2
_geom_torsion_atom_site_label_3
_geom_torsion_atom_site_label_4
_geom_torsion
C(20) O(2) C(16) C(15) -0.8(3)
C(20) O(2) C(16) C(17) 179.6(2)
C(4) N(1) C(7) C(6) -64.5(2)
C(7) N(1) C(4) C(3) 54.8(3)
C(4) N(1) C(9) C(8) 57.4(3)
C(4) N(1) C(9) C(10) -175.5(2)
C(9) N(1) C(4) C(3) -64.6(3)
B(1) N(1) C(4) C(3) 174.7(3)
C(7) N(1) C(9) C(8) -58.8(2)
C(7) N(1) C(9) C(10) 68.2(3)
C(9) N(1) C(7) C(6) 51.6(2)
B(1) N(1) C(7) C(6) 178.4(2)
B(1) N(1) C(9) C(8) 174.8(2)
B(1) N(1) C(9) C(10) -58.2(3)
C(13) N(2) C(19) C(14) 0.5(3)
C(13) N(2) C(19) C(18) -178.6(2)
C(19) N(2) C(13) C(12) -0.0(2)
C(1) C(2) C(3) C(4) 173.6(2)
C(1) C(2) C(3) C(5) -64.6(3)
C(2) C(3) C(4) N(1) 134.0(2)
C(2) C(3) C(5) C(6) 173.1(3)
C(2) C(3) C(5) C(8) -68.7(3)
C(4) C(3) C(5) C(6) -63.2(3)
C(4) C(3) C(5) C(8) 55.0(3)
C(5) C(3) C(4) N(1) 7.7(3)
C(3) C(5) C(6) C(7) 54.4(3)
C(3) C(5) C(8) C(9) -61.3(3)
C(6) C(5) C(8) C(9) 57.0(3)
C(8) C(5) C(6) C(7) -65.0(3)
C(5) C(6) C(7) N(1) 9.7(3)
C(5) C(8) C(9) N(1) 2.8(3)
C(5) C(8) C(9) C(10) -125.8(2)
N(1) C(9) C(10) O(1) -78.7(3)
N(1) C(9) C(10) C(11) 160.1(2)
C(8) C(9) C(10) O(1) 47.8(3)
C(8) C(9) C(10) C(11) -73.5(3)
O(1) C(10) C(11) C(12) -26.4(3)
O(1) C(10) C(11) C(14) 156.7(2)
C(9) C(10) C(11) C(12) 94.3(2)
C(9) C(10) C(11) C(14) -82.6(2)
C(10) C(11) C(12) C(13) -175.3(2)
C(10) C(11) C(14) C(15) -5.9(3)
C(10) C(11) C(14) C(19) 175.79(19)
C(12) C(11) C(14) C(15) 177.1(2)
C(12) C(11) C(14) C(19) -1.2(3)
C(14) C(11) C(12) C(13) 1.7(3)
C(11) C(12) C(13) N(2) -1.1(3)
C(11) C(14) C(15) C(16) -177.6(2)
C(11) C(14) C(19) N(2) 0.1(2)
C(11) C(14) C(19) C(18) 179.2(2)
C(15) C(14) C(19) N(2) -178.3(2)
C(15) C(14) C(19) C(18) 0.8(3)
C(19) C(14) C(15) C(16) 0.6(3)
C(14) C(15) C(16) O(2) 179.2(2)
C(14) C(15) C(16) C(17) -1.3(3)
O(2) C(16) C(17) C(18) 180.0(2)
C(15) C(16) C(17) C(18) 0.4(3)
C(16) C(17) C(18) C(19) 1.1(3)
C(17) C(18) C(19) N(2) 177.4(2)
C(17) C(18) C(19) C(14) -1.7(3)
